data_1544021
loop_
_publ_author_name
'Wang Jing-lin'
'Zhao Ya-qin'
'Yang Bin-sheng'

_publ_section_title
;
 Transition metal complexes of asymmetrical aroyl-hydrazone ligand:
 Syntheses, structures, DNA binding and cleavage studies
;
_journal_name_full 'Inorganica Chimica Acta'
_journal_page_first 484
_journal_page_last 496
_journal_paper_doi 10.1016/j.ica.2013.09.001
_journal_volume 409B
_journal_year 2014
_chemical_formula_sum 'C34 H50 Mn2 N8 O16'
_chemical_formula_weight 936.70
_space_group_IT_number 2
_symmetry_cell_setting triclinic
_symmetry_space_group_name_Hall '-P 1'
_symmetry_space_group_name_H-M 'P -1'
_atom_sites_solution_hydrogens geom
_atom_sites_solution_primary direct
_atom_sites_solution_secondary difmap
_cell_angle_alpha 87.544(2)
_cell_angle_beta 80.863(2)
_cell_angle_gamma 64.5980(10)
_cell_formula_units_Z 1
_cell_length_a 10.0299(13)
_cell_length_b 10.4739(14)
_cell_length_c 11.4070(19)
_cell_measurement_reflns_used 2033
_cell_measurement_temperature 298(2)
_cell_measurement_theta_max 26.393
_cell_measurement_theta_min 2.371
_cell_volume 1068.3(3)
_computing_cell_refinement 'Bruker SMART'
_computing_data_collection 'Bruker SMART'
_computing_data_reduction 'Bruker SAINT'
_computing_molecular_graphics 'Bruker SHELXTL'
_computing_publication_material 'Bruker SHELXTL'
_computing_structure_refinement 'SHELXL-97 (Sheldrick, 1997)'
_computing_structure_solution 'SHELXS-97 (Sheldrick, 1990)'
_diffrn_ambient_temperature 298(2)
_diffrn_measured_fraction_theta_full 0.973
_diffrn_measured_fraction_theta_max 0.973
_diffrn_measurement_device_type 'CCD area detector'
_diffrn_measurement_method 'phi and omega scans'
_diffrn_radiation_monochromator graphite
_diffrn_radiation_source 'fine-focus sealed tube'
_diffrn_radiation_type MoK\a
_diffrn_radiation_wavelength 0.71073
_diffrn_reflns_av_R_equivalents 0.0398
_diffrn_reflns_av_sigmaI/netI 0.0828
_diffrn_reflns_limit_h_max 11
_diffrn_reflns_limit_h_min -11
_diffrn_reflns_limit_k_max 12
_diffrn_reflns_limit_k_min -12
_diffrn_reflns_limit_l_max 10
_diffrn_reflns_limit_l_min -13
_diffrn_reflns_number 5203
_diffrn_reflns_theta_full 25.01
_diffrn_reflns_theta_max 25.01
_diffrn_reflns_theta_min 2.28
_exptl_absorpt_coefficient_mu 0.668
_exptl_absorpt_correction_T_max 0.9751
_exptl_absorpt_correction_T_min 0.7311
_exptl_absorpt_correction_type multi-scan
_exptl_absorpt_process_details sadabs
_exptl_crystal_colour dark
_exptl_crystal_density_diffrn 1.456
_exptl_crystal_density_method 'not measured'
_exptl_crystal_description block
_exptl_crystal_F_000 488
_exptl_crystal_size_max 0.50
_exptl_crystal_size_mid 0.20
_exptl_crystal_size_min 0.04
_refine_diff_density_max 0.696
_refine_diff_density_min -0.852
_refine_diff_density_rms 0.088
_refine_ls_extinction_method none
_refine_ls_goodness_of_fit_ref 1.047
_refine_ls_hydrogen_treatment constr
_refine_ls_matrix_type full
_refine_ls_number_parameters 276
_refine_ls_number_reflns 3662
_refine_ls_number_restraints 0
_refine_ls_restrained_S_all 1.047
_refine_ls_R_factor_all 0.0901
_refine_ls_R_factor_gt 0.0614
_refine_ls_shift/su_max 0.000
_refine_ls_shift/su_mean 0.000
_refine_ls_structure_factor_coef Fsqd
_refine_ls_weighting_details 'calc w=1/[\s^2^(Fo^2^)+(0.0871P)^2^+0.6728P] where P=(Fo^2^+2Fc^2^)/3'
_refine_ls_weighting_scheme calc
_refine_ls_wR_factor_gt 0.1537
_refine_ls_wR_factor_ref 0.1789
_reflns_number_gt 2594
_reflns_number_total 3662
_reflns_threshold_expression >2sigma(I)
_cod_data_source_file ICA-2014-409B-484-496-5.cif
_cod_data_source_block 090118d
_cod_depositor_comments
;
The following automatic conversions were performed:

'_symmetry_cell_setting' value 'Triclinic' changed to 'triclinic'
according to the built-in table from CIF Core dictionary named
'cif_core.dic' version 2.4.1 from 2010-06-29.

Automatic conversion script
Id: cif_fix_values 4624 2016-04-14 12:54:50Z antanas 

The following automatic conversions were performed:

'_journal_paper_doi' value
'http://dx.doi.org/10.1016/j.ica.2013.09.001' was changed to
'10.1016/j.ica.2013.09.001'.

Automatic conversion script
Id: cif_fix_values 6433 2018-09-21 13:16:33Z andrius 
;
_cod_original_sg_symbol_H-M P-1
_cod_database_code 1544021

loop_
_symmetry_equiv_pos_as_xyz
'x, y, z'
'-x, -y, -z'

loop_
_atom_site_label
_atom_site_type_symbol
_atom_site_fract_x
_atom_site_fract_y
_atom_site_fract_z
_atom_site_U_iso_or_equiv
_atom_site_adp_type
_atom_site_occupancy
_atom_site_symmetry_multiplicity
_atom_site_calc_flag
_atom_site_refinement_flags
_atom_site_disorder_assembly
_atom_site_disorder_group
Mn1 Mn 0.65751(7) 0.47687(6) 0.52637(6) 0.0308(3) Uani 1 1 d . . .
N1 N 0.6187(4) 0.9807(4) 0.6061(3) 0.0342(9) Uani 1 1 d . . .
N2 N 0.2766(5) 1.1517(4) 0.8028(4) 0.0533(11) Uani 1 1 d . . .
N3 N 0.7686(4) 0.6890(4) 0.4943(3) 0.0356(9) Uani 1 1 d . . .
N4 N 0.8002(4) 0.5530(3) 0.4534(3) 0.0296(8) Uani 1 1 d . . .
O1 O 0.5849(3) 0.6485(3) 0.6150(3) 0.0354(7) Uani 1 1 d . . .
O2 O 0.1886(4) 1.1039(4) 0.8483(4) 0.0739(13) Uani 1 1 d . . .
O3 O 0.2537(5) 1.2740(4) 0.8160(4) 0.0780(14) Uani 1 1 d . . .
O4 O 0.7642(3) 0.3091(3) 0.4352(3) 0.0368(7) Uani 1 1 d . . .
O5 O 0.5041(3) 0.4271(3) 0.6027(2) 0.0296(7) Uani 1 1 d . . .
O6 O 0.8072(3) 0.3779(3) 0.6756(3) 0.0450(8) Uani 1 1 d . . .
H6 H 0.7648 0.4140 0.7414 0.068 Uiso 1 1 d R . .
O7 O 0.7258(5) 0.4558(5) 0.9126(4) 0.0880(15) Uani 1 1 d . . .
H7A H 0.6578 0.5333 0.9338 0.132 Uiso 1 1 calc R . .
O8 O 0.4628(8) 0.6857(8) -0.0244(6) 0.152(3) Uani 1 1 d . . .
H8 H 0.3939 0.6643 0.0005 0.228 Uiso 1 1 calc R . .
C1 C 0.6522(5) 0.7282(4) 0.5762(4) 0.0304(10) Uani 1 1 d . . .
C2 C 0.5797(5) 0.8688(4) 0.6304(4) 0.0328(10) Uani 1 1 d . . .
C3 C 0.4498(5) 0.9172(5) 0.7075(4) 0.0404(11) Uani 1 1 d . . .
H3 H 0.3976 0.8653 0.7389 0.049 Uiso 1 1 calc R . .
C4 C 0.4097(5) 1.0586(5) 0.7307(4) 0.0405(11) Uani 1 1 d . . .
C5 C 0.5151(5) 1.0964(5) 0.6665(4) 0.0407(11) Uani 1 1 d . . .
H5 H 0.5142 1.1856 0.6653 0.049 Uiso 1 1 calc R . .
C6 C 0.7541(5) 0.9767(5) 0.5321(5) 0.0455(12) Uani 1 1 d . . .
H6A H 0.7411 1.0714 0.5145 0.068 Uiso 1 1 calc R . .
H6B H 0.7723 0.9249 0.4593 0.068 Uiso 1 1 calc R . .
H6C H 0.8377 0.9312 0.5739 0.068 Uiso 1 1 calc R . .
C7 C 0.9157(5) 0.4941(4) 0.3749(4) 0.0353(10) Uani 1 1 d . . .
H7 H 0.9755 0.5414 0.3529 0.042 Uiso 1 1 calc R . .
C8 C 0.9586(5) 0.3597(4) 0.3188(4) 0.0346(10) Uani 1 1 d . . .
C9 C 0.8774(5) 0.2777(4) 0.3472(4) 0.0331(10) Uani 1 1 d . . .
C10 C 0.9211(5) 0.1547(5) 0.2787(4) 0.0428(12) Uani 1 1 d . . .
H10 H 0.8685 0.0998 0.2945 0.051 Uiso 1 1 calc R . .
C11 C 1.0411(6) 0.1138(5) 0.1882(5) 0.0524(14) Uani 1 1 d . . .
H11 H 1.0669 0.0327 0.1427 0.063 Uiso 1 1 calc R . .
C12 C 1.1234(6) 0.1912(6) 0.1641(5) 0.0548(14) Uani 1 1 d . . .
H12 H 1.2061 0.1610 0.1045 0.066 Uiso 1 1 calc R . .
C13 C 1.0825(5) 0.3119(5) 0.2281(4) 0.0461(12) Uani 1 1 d . . .
H13 H 1.1380 0.3642 0.2115 0.055 Uiso 1 1 calc R . .
C14 C 0.4506(5) 0.4622(5) 0.7253(4) 0.0410(11) Uani 1 1 d . . .
H14A H 0.5246 0.4012 0.7713 0.061 Uiso 1 1 calc R . .
H14B H 0.3602 0.4505 0.7475 0.061 Uiso 1 1 calc R . .
H14C H 0.4310 0.5587 0.7401 0.061 Uiso 1 1 calc R . .
C15 C 0.8856(7) 0.2310(6) 0.6856(6) 0.0720(19) Uani 1 1 d . . .
H15A H 0.9721 0.2109 0.7221 0.108 Uiso 1 1 calc R . .
H15B H 0.9163 0.1865 0.6079 0.108 Uiso 1 1 calc R . .
H15C H 0.8220 0.1953 0.7334 0.108 Uiso 1 1 calc R . .
C16 C 0.8400(8) 0.4222(8) 0.9838(6) 0.091(2) Uani 1 1 d . . .
H16A H 0.8384 0.5079 1.0122 0.136 Uiso 1 1 calc R . .
H16B H 0.9354 0.3674 0.9372 0.136 Uiso 1 1 calc R . .
H16C H 0.8233 0.3685 1.0502 0.136 Uiso 1 1 calc R . .
C17 C 0.4292(13) 0.8145(9) 0.0147(8) 0.134(4) Uani 1 1 d . . .
H17A H 0.4135 0.8171 0.1000 0.201 Uiso 1 1 calc R . .
H17B H 0.3398 0.8805 -0.0130 0.201 Uiso 1 1 calc R . .
H17C H 0.5099 0.8394 -0.0143 0.201 Uiso 1 1 calc R . .

loop_
_atom_site_aniso_label
_atom_site_aniso_U_11
_atom_site_aniso_U_22
_atom_site_aniso_U_33
_atom_site_aniso_U_23
_atom_site_aniso_U_13
_atom_site_aniso_U_12
Mn1 0.0291(4) 0.0282(4) 0.0367(4) -0.0016(3) -0.0026(3) -0.0144(3)
N1 0.039(2) 0.0322(19) 0.037(2) -0.0010(16) -0.0091(17) -0.0192(17)
N2 0.052(3) 0.043(3) 0.059(3) -0.007(2) -0.005(2) -0.015(2)
N3 0.039(2) 0.0272(18) 0.044(2) -0.0027(16) -0.0067(18) -0.0168(16)
N4 0.0305(19) 0.0268(18) 0.036(2) 0.0011(15) -0.0104(16) -0.0144(15)
O1 0.0360(17) 0.0287(15) 0.0434(18) -0.0049(13) -0.0001(14) -0.0173(13)
O2 0.057(3) 0.062(2) 0.095(3) -0.022(2) 0.017(2) -0.026(2)
O3 0.081(3) 0.040(2) 0.100(3) -0.023(2) 0.017(3) -0.022(2)
O4 0.0384(18) 0.0311(16) 0.0417(18) -0.0048(13) 0.0002(14) -0.0174(14)
O5 0.0324(16) 0.0311(15) 0.0284(16) -0.0011(12) -0.0029(12) -0.0169(13)
O6 0.0429(19) 0.0403(18) 0.048(2) 0.0015(15) -0.0115(16) -0.0128(15)
O7 0.064(3) 0.103(4) 0.077(3) -0.027(3) -0.022(2) -0.011(3)
O8 0.157(6) 0.146(6) 0.131(6) -0.021(5) -0.011(5) -0.045(5)
C1 0.031(2) 0.031(2) 0.034(2) 0.0015(18) -0.0123(19) -0.0154(19)
C2 0.034(2) 0.030(2) 0.039(3) 0.0004(18) -0.012(2) -0.0153(19)
C3 0.044(3) 0.035(2) 0.045(3) 0.001(2) -0.009(2) -0.019(2)
C4 0.042(3) 0.035(2) 0.044(3) -0.004(2) -0.009(2) -0.016(2)
C5 0.049(3) 0.030(2) 0.046(3) -0.002(2) -0.014(2) -0.018(2)
C6 0.045(3) 0.043(3) 0.056(3) -0.003(2) -0.004(2) -0.027(2)
C7 0.032(2) 0.036(2) 0.043(3) 0.004(2) -0.008(2) -0.019(2)
C8 0.028(2) 0.034(2) 0.040(3) 0.0005(19) -0.009(2) -0.0113(19)
C9 0.029(2) 0.031(2) 0.038(3) 0.0037(18) -0.0126(19) -0.0089(18)
C10 0.048(3) 0.032(2) 0.047(3) -0.004(2) -0.005(2) -0.016(2)
C11 0.061(3) 0.040(3) 0.045(3) -0.010(2) -0.001(3) -0.012(3)
C12 0.046(3) 0.057(3) 0.048(3) -0.006(3) 0.009(2) -0.015(3)
C13 0.042(3) 0.043(3) 0.050(3) -0.001(2) 0.003(2) -0.019(2)
C14 0.044(3) 0.044(3) 0.037(3) 0.006(2) -0.007(2) -0.021(2)
C15 0.082(4) 0.047(3) 0.072(4) 0.005(3) -0.033(4) -0.006(3)
C16 0.092(5) 0.118(6) 0.060(4) -0.002(4) -0.018(4) -0.040(5)
C17 0.226(12) 0.075(5) 0.094(6) 0.008(5) -0.028(7) -0.056(7)

loop_
_atom_type_symbol
_atom_type_description
_atom_type_scat_dispersion_real
_atom_type_scat_dispersion_imag
_atom_type_scat_source
C C 0.0033 0.0016 'International Tables Vol C Tables 4.2.6.8 and 6.1.1.4'
H H 0.0000 0.0000 'International Tables Vol C Tables 4.2.6.8 and 6.1.1.4'
N N 0.0061 0.0033 'International Tables Vol C Tables 4.2.6.8 and 6.1.1.4'
O O 0.0106 0.0060 'International Tables Vol C Tables 4.2.6.8 and 6.1.1.4'
Mn Mn 0.3368 0.7283 'International Tables Vol C Tables 4.2.6.8 and 6.1.1.4'

loop_
_geom_angle_atom_site_label_1
_geom_angle_atom_site_label_2
_geom_angle_atom_site_label_3
_geom_angle
_geom_angle_site_symmetry_1
_geom_angle_site_symmetry_3
O4 Mn1 O1 169.10(13) . .
O4 Mn1 O5 95.75(12) . .
O1 Mn1 O5 94.19(12) . .
O4 Mn1 N4 91.04(13) . .
O1 Mn1 N4 79.22(13) . .
O5 Mn1 N4 172.92(12) . .
O4 Mn1 O5 92.77(12) . 2_666
O1 Mn1 O5 93.03(12) . 2_666
O5 Mn1 O5 82.03(12) . 2_666
N4 Mn1 O5 95.63(12) . 2_666
O4 Mn1 O6 89.88(12) . .
O1 Mn1 O6 85.16(12) . .
O5 Mn1 O6 92.85(12) . .
N4 Mn1 O6 89.19(13) . .
O5 Mn1 O6 174.45(10) 2_666 .
O4 Mn1 Mn1 95.47(10) . 2_666
O1 Mn1 Mn1 94.71(9) . 2_666
O5 Mn1 Mn1 45.12(9) . 2_666
N4 Mn1 Mn1 132.23(11) . 2_666
O5 Mn1 Mn1 36.92(7) 2_666 2_666
O6 Mn1 Mn1 137.93(9) . 2_666
C5 N1 C2 109.2(4) . .
C5 N1 C6 123.3(4) . .
C2 N1 C6 127.4(3) . .
O3 N2 O2 123.0(5) . .
O3 N2 C4 119.2(5) . .
O2 N2 C4 117.8(4) . .
C1 N3 N4 107.7(3) . .
C7 N4 N3 116.8(4) . .
C7 N4 Mn1 128.3(3) . .
N3 N4 Mn1 115.0(2) . .
C1 O1 Mn1 113.5(3) . .
C9 O4 Mn1 129.1(3) . .
C14 O5 Mn1 118.6(3) . .
C14 O5 Mn1 118.2(2) . 2_666
Mn1 O5 Mn1 97.97(12) . 2_666
C15 O6 Mn1 121.9(3) . .
C15 O6 H6 109.5 . .
Mn1 O6 H6 112.5 . .
C16 O7 H7A 109.5 . .
C17 O8 H8 109.5 . .
N3 C1 O1 124.1(4) . .
N3 C1 C2 122.7(4) . .
O1 C1 C2 113.1(4) . .
C3 C2 N1 107.9(4) . .
C3 C2 C1 124.0(4) . .
N1 C2 C1 127.9(4) . .
C2 C3 C4 106.9(4) . .
C2 C3 H3 126.6 . .
C4 C3 H3 126.6 . .
C5 C4 C3 109.0(4) . .
C5 C4 N2 125.5(4) . .
C3 C4 N2 125.4(5) . .
N1 C5 C4 107.1(4) . .
N1 C5 H5 126.5 . .
C4 C5 H5 126.5 . .
N1 C6 H6A 109.5 . .
N1 C6 H6B 109.5 . .
H6A C6 H6B 109.5 . .
N1 C6 H6C 109.5 . .
H6A C6 H6C 109.5 . .
H6B C6 H6C 109.5 . .
N4 C7 C8 123.9(4) . .
N4 C7 H7 118.1 . .
C8 C7 H7 118.1 . .
C13 C8 C9 119.3(4) . .
C13 C8 C7 117.9(4) . .
C9 C8 C7 122.7(4) . .
O4 C9 C10 118.1(4) . .
O4 C9 C8 124.2(4) . .
C10 C9 C8 117.7(4) . .
C11 C10 C9 120.9(5) . .
C11 C10 H10 119.5 . .
C9 C10 H10 119.5 . .
C12 C11 C10 121.0(5) . .
C12 C11 H11 119.5 . .
C10 C11 H11 119.5 . .
C13 C12 C11 119.3(5) . .
C13 C12 H12 120.4 . .
C11 C12 H12 120.4 . .
C12 C13 C8 121.7(5) . .
C12 C13 H13 119.2 . .
C8 C13 H13 119.2 . .
O5 C14 H14A 109.5 . .
O5 C14 H14B 109.5 . .
H14A C14 H14B 109.5 . .
O5 C14 H14C 109.5 . .
H14A C14 H14C 109.5 . .
H14B C14 H14C 109.5 . .
O6 C15 H15A 109.5 . .
O6 C15 H15B 109.5 . .
H15A C15 H15B 109.5 . .
O6 C15 H15C 109.5 . .
H15A C15 H15C 109.5 . .
H15B C15 H15C 109.5 . .
O7 C16 H16A 109.5 . .
O7 C16 H16B 109.5 . .
H16A C16 H16B 109.5 . .
O7 C16 H16C 109.5 . .
H16A C16 H16C 109.5 . .
H16B C16 H16C 109.5 . .
O8 C17 H17A 109.5 . .
O8 C17 H17B 109.5 . .
H17A C17 H17B 109.5 . .
O8 C17 H17C 109.5 . .
H17A C17 H17C 109.5 . .
H17B C17 H17C 109.5 . .

loop_
_geom_bond_atom_site_label_1
_geom_bond_atom_site_label_2
_geom_bond_distance
_geom_bond_site_symmetry_2
Mn1 O4 1.872(3) .
Mn1 O1 1.893(3) .
Mn1 O5 1.903(3) .
Mn1 N4 1.980(3) .
Mn1 O5 2.245(3) 2_666
Mn1 O6 2.356(3) .
Mn1 Mn1 3.1377(14) 2_666
N1 C5 1.336(5) .
N1 C2 1.391(5) .
N1 C6 1.467(6) .
N2 O3 1.212(5) .
N2 O2 1.230(6) .
N2 C4 1.418(6) .
N3 C1 1.297(5) .
N3 N4 1.404(4) .
N4 C7 1.276(5) .
O1 C1 1.305(5) .
O4 C9 1.323(5) .
O5 C14 1.420(5) .
O5 Mn1 2.245(3) 2_666
O6 C15 1.405(6) .
O6 H6 0.8200 .
O7 C16 1.421(8) .
O7 H7A 0.8200 .
O8 C17 1.322(9) .
O8 H8 0.8200 .
C1 C2 1.447(6) .
C2 C3 1.355(6) .
C3 C4 1.384(6) .
C3 H3 0.9300 .
C4 C5 1.378(7) .
C5 H5 0.9300 .
C6 H6A 0.9600 .
C6 H6B 0.9600 .
C6 H6C 0.9600 .
C7 C8 1.430(6) .
C7 H7 0.9300 .
C8 C13 1.402(6) .
C8 C9 1.414(6) .
C9 C10 1.398(6) .
C10 C11 1.378(7) .
C10 H10 0.9300 .
C11 C12 1.377(7) .
C11 H11 0.9300 .
C12 C13 1.356(7) .
C12 H12 0.9300 .
C13 H13 0.9300 .
C14 H14A 0.9600 .
C14 H14B 0.9600 .
C14 H14C 0.9600 .
C15 H15A 0.9600 .
C15 H15B 0.9600 .
C15 H15C 0.9600 .
C16 H16A 0.9600 .
C16 H16B 0.9600 .
C16 H16C 0.9600 .
C17 H17A 0.9600 .
C17 H17B 0.9600 .
C17 H17C 0.9600 .

loop_
_geom_torsion_atom_site_label_1
_geom_torsion_atom_site_label_2
_geom_torsion_atom_site_label_3
_geom_torsion_atom_site_label_4
_geom_torsion
_geom_torsion_site_symmetry_1
_geom_torsion_site_symmetry_2
_geom_torsion_site_symmetry_3
_geom_torsion_site_symmetry_4
C1 N3 N4 C7 -177.4(4) . . . .
C1 N3 N4 Mn1 2.6(4) . . . .
O4 Mn1 N4 C7 -0.1(4) . . . .
O1 Mn1 N4 C7 175.0(4) . . . .
O5 Mn1 N4 C7 -163.4(9) . . . .
O5 Mn1 N4 C7 -93.0(4) 2_666 . . .
O6 Mn1 N4 C7 89.8(4) . . . .
Mn1 Mn1 N4 C7 -98.5(4) 2_666 . . .
O4 Mn1 N4 N3 179.9(3) . . . .
O1 Mn1 N4 N3 -5.0(3) . . . .
O5 Mn1 N4 N3 16.6(12) . . . .
O5 Mn1 N4 N3 87.0(3) 2_666 . . .
O6 Mn1 N4 N3 -90.2(3) . . . .
Mn1 Mn1 N4 N3 81.6(3) 2_666 . . .
O4 Mn1 O1 C1 33.2(8) . . . .
O5 Mn1 O1 C1 -171.1(3) . . . .
N4 Mn1 O1 C1 6.3(3) . . . .
O5 Mn1 O1 C1 -88.9(3) 2_666 . . .
O6 Mn1 O1 C1 96.4(3) . . . .
Mn1 Mn1 O1 C1 -125.8(3) 2_666 . . .
O1 Mn1 O4 C9 -34.3(9) . . . .
O5 Mn1 O4 C9 170.1(4) . . . .
N4 Mn1 O4 C9 -7.9(4) . . . .
O5 Mn1 O4 C9 87.8(4) 2_666 . . .
O6 Mn1 O4 C9 -97.0(4) . . . .
Mn1 Mn1 O4 C9 124.8(3) 2_666 . . .
O4 Mn1 O5 C14 139.7(3) . . . .
O1 Mn1 O5 C14 -35.8(3) . . . .
N4 Mn1 O5 C14 -57.1(12) . . . .
O5 Mn1 O5 C14 -128.3(3) 2_666 . . .
O6 Mn1 O5 C14 49.5(3) . . . .
Mn1 Mn1 O5 C14 -128.3(3) 2_666 . . .
O4 Mn1 O5 Mn1 -92.01(12) . . . 2_666
O1 Mn1 O5 Mn1 92.48(12) . . . 2_666
N4 Mn1 O5 Mn1 71.2(11) . . . 2_666
O5 Mn1 O5 Mn1 0.0 2_666 . . 2_666
O6 Mn1 O5 Mn1 177.83(10) . . . 2_666
O4 Mn1 O6 C15 -21.7(4) . . . .
O1 Mn1 O6 C15 168.1(4) . . . .
O5 Mn1 O6 C15 74.1(4) . . . .
N4 Mn1 O6 C15 -112.7(4) . . . .
O5 Mn1 O6 C15 96.9(11) 2_666 . . .
Mn1 Mn1 O6 C15 76.4(4) 2_666 . . .
N4 N3 C1 O1 3.1(6) . . . .
N4 N3 C1 C2 -174.0(4) . . . .
Mn1 O1 C1 N3 -7.6(5) . . . .
Mn1 O1 C1 C2 169.9(3) . . . .
C5 N1 C2 C3 -0.2(5) . . . .
C6 N1 C2 C3 176.7(4) . . . .
C5 N1 C2 C1 173.8(4) . . . .
C6 N1 C2 C1 -9.3(7) . . . .
N3 C1 C2 C3 173.2(4) . . . .
O1 C1 C2 C3 -4.2(6) . . . .
N3 C1 C2 N1 0.1(7) . . . .
O1 C1 C2 N1 -177.3(4) . . . .
N1 C2 C3 C4 -0.2(5) . . . .
C1 C2 C3 C4 -174.5(4) . . . .
C2 C3 C4 C5 0.6(6) . . . .
C2 C3 C4 N2 176.7(4) . . . .
O3 N2 C4 C5 -4.2(8) . . . .
O2 N2 C4 C5 175.2(5) . . . .
O3 N2 C4 C3 -179.7(5) . . . .
O2 N2 C4 C3 -0.3(8) . . . .
C2 N1 C5 C4 0.5(5) . . . .
C6 N1 C5 C4 -176.5(4) . . . .
C3 C4 C5 N1 -0.7(5) . . . .
N2 C4 C5 N1 -176.8(4) . . . .
N3 N4 C7 C8 -176.1(4) . . . .
Mn1 N4 C7 C8 3.9(6) . . . .
N4 C7 C8 C13 175.7(4) . . . .
N4 C7 C8 C9 -1.2(7) . . . .
Mn1 O4 C9 C10 -168.7(3) . . . .
Mn1 O4 C9 C8 12.3(6) . . . .
C13 C8 C9 O4 176.1(4) . . . .
C7 C8 C9 O4 -7.0(7) . . . .
C13 C8 C9 C10 -2.9(6) . . . .
C7 C8 C9 C10 173.9(4) . . . .
O4 C9 C10 C11 -177.9(4) . . . .
C8 C9 C10 C11 1.2(7) . . . .
C9 C10 C11 C12 1.4(8) . . . .
C10 C11 C12 C13 -2.1(8) . . . .
C11 C12 C13 C8 0.2(8) . . . .
C9 C8 C13 C12 2.3(7) . . . .
C7 C8 C13 C12 -174.7(5) . . . .
